data_4069496
loop_
_publ_author_name
'Raynal, Matthieu'
'Pattacini, Roberto'
'Cazin, Catherine S. J.'
'Vall\'ee, Christophe'
'Olivier-Bourbigou, H\'el\`ene'
'Braunstein, Pierre'

_publ_section_title
;
 Reaction Intermediates in the Synthesis of New Hydrido, N-Heterocyclic
 Dicarbene Iridium(III) Pincer Complexes
;
_journal_issue 14
_journal_name_full Organometallics
_journal_page_first 4028
_journal_paper_doi 10.1021/om900226c
_journal_volume 28
_journal_year 2009
_chemical_formula_moiety 'C24 H32 I2 Ir N6, I'
_chemical_formula_sum 'C24 H32 I3 Ir N6'
_chemical_formula_weight 977.46
_space_group_IT_number 15
_symmetry_cell_setting monoclinic
_symmetry_Int_Tables_number 15
_symmetry_space_group_name_Hall '-C 2yc'
_symmetry_space_group_name_H-M 'C 1 2/c 1'
_atom_sites_solution_hydrogens geom
_atom_sites_solution_primary direct
_atom_sites_solution_secondary difmap
_audit_creation_method SHELXL-97
_cell_angle_alpha 90.00
_cell_angle_beta 113.526(2)
_cell_angle_gamma 90.00
_cell_formula_units_Z 8
_cell_length_a 29.3618(16)
_cell_length_b 17.7285(6)
_cell_length_c 13.1292(7)
_cell_measurement_reflns_used 14131
_cell_measurement_temperature 173(2)
_cell_measurement_theta_max 27.485
_cell_measurement_theta_min 0.998
_cell_volume 6266.2(5)
_computing_cell_refinement 'HKL Scalepack (Otwinowski & Minor 1997)'
_computing_data_reduction 'HKL Denzo and Scalepack (Otwinowski & Minor 1997)'
_computing_molecular_graphics ORTEP-3
_computing_publication_material PLATON
_computing_structure_refinement 'SHELXL-97 (Sheldrick, 1997)'
_computing_structure_solution 'SHELXS-97 (Sheldrick, 1997)'
_diffrn_ambient_temperature 173(2)
_diffrn_detector_area_resol_mean 9
_diffrn_measured_fraction_theta_full 0.998
_diffrn_measured_fraction_theta_max 0.998
_diffrn_measurement_device_type KappaCCD
_diffrn_measurement_method CCD
_diffrn_radiation_monochromator graphite
_diffrn_radiation_source 'fine-focus sealed tube'
_diffrn_radiation_type MoK\a
_diffrn_radiation_wavelength 0.71073
_diffrn_reflns_av_R_equivalents 0.0462
_diffrn_reflns_av_sigmaI/netI 0.0773
_diffrn_reflns_limit_h_max 37
_diffrn_reflns_limit_h_min -37
_diffrn_reflns_limit_k_max 19
_diffrn_reflns_limit_k_min -22
_diffrn_reflns_limit_l_max 16
_diffrn_reflns_limit_l_min -16
_diffrn_reflns_number 11680
_diffrn_reflns_theta_full 27.00
_diffrn_reflns_theta_max 27.00
_diffrn_reflns_theta_min 1.38
_exptl_absorpt_coefficient_mu 7.239
_exptl_absorpt_correction_T_max 0.616
_exptl_absorpt_correction_T_min 0.389
_exptl_absorpt_correction_type multi-scan
_exptl_absorpt_process_details 'L. Spek, J. Appl.Cryst. 2003, 36, 7, B. Blessing, Acta Cryst, 1995, A51, 33'
_exptl_crystal_colour 'orange yellow'
_exptl_crystal_density_diffrn 2.072
_exptl_crystal_density_method 'not measured'
_exptl_crystal_description prism
_exptl_crystal_F_000 3632
_exptl_crystal_size_max 0.15
_exptl_crystal_size_mid 0.08
_exptl_crystal_size_min 0.08
_refine_diff_density_max 0.875
_refine_diff_density_min -1.192
_refine_diff_density_rms 0.186
_refine_ls_extinction_method none
_refine_ls_goodness_of_fit_ref 1.017
_refine_ls_hydrogen_treatment constr
_refine_ls_matrix_type full
_refine_ls_number_parameters 350
_refine_ls_number_reflns 6831
_refine_ls_number_restraints 42
_refine_ls_restrained_S_all 1.016
_refine_ls_R_factor_all 0.0844
_refine_ls_R_factor_gt 0.0431
_refine_ls_shift/su_max 0.002
_refine_ls_shift/su_mean 0.000
_refine_ls_structure_factor_coef Fsqd
_refine_ls_weighting_details 'calc w=1/[\s^2^(Fo^2^)+(0.0241P)^2^+21.2969P] where P=(Fo^2^+2Fc^2^)/3'
_refine_ls_weighting_scheme calc
_refine_ls_wR_factor_gt 0.0692
_refine_ls_wR_factor_ref 0.0845
_reflns_number_gt 4657
_reflns_number_total 6831
_reflns_threshold_expression >2sigma(I)
_cod_data_source_file om900226c_si_002.cif
_cod_data_source_block Complex17
_cod_original_sg_symbol_H-M 'C 2/c'
_cod_database_code 4069496

loop_
_symmetry_equiv_pos_as_xyz
'x, y, z'
'-x, y, -z+1/2'
'x+1/2, y+1/2, z'
'-x+1/2, y+1/2, -z+1/2'
'-x, -y, -z'
'x, -y, z-1/2'
'-x+1/2, -y+1/2, -z'
'x+1/2, -y+1/2, z-1/2'

loop_
_atom_site_label
_atom_site_type_symbol
_atom_site_fract_x
_atom_site_fract_y
_atom_site_fract_z
_atom_site_U_iso_or_equiv
_atom_site_adp_type
_atom_site_occupancy
_atom_site_symmetry_multiplicity
_atom_site_calc_flag
_atom_site_refinement_flags
_atom_site_disorder_assembly
_atom_site_disorder_group
Ir1 Ir 0.740304(11) 0.630706(15) 0.26271(2) 0.02995(9) Uani 1 1 d . . .
C1 C 0.6986(3) 0.6494(4) 0.1037(6) 0.0336(17) Uani 1 1 d . . .
C2 C 0.9333(3) 0.6439(4) 0.0633(6) 0.0394(19) Uani 1 1 d . . .
H2 H 0.9488 0.6729 0.1268 0.047 Uiso 1 1 calc R . .
C3 C 0.8780(3) 0.5762(5) -0.0689(7) 0.050(2) Uani 1 1 d . . .
H3 H 0.8488 0.5512 -0.1119 0.060 Uiso 1 1 calc R . .
C4 C 0.9200(3) 0.5787(5) -0.0870(6) 0.048(2) Uani 1 1 d . . .
H4 H 0.9252 0.5554 -0.1451 0.058 Uiso 1 1 calc R . .
C5 C 0.8543(3) 0.6252(4) 0.0827(6) 0.0329(17) Uani 1 1 d . . .
C6 C 0.8035(3) 0.6364(4) 0.0224(6) 0.0329(17) Uani 1 1 d . . .
H6 H 0.7899 0.6414 -0.0546 0.039 Uiso 1 1 calc R . .
C7 C 0.7751(2) 0.6396(4) 0.0835(6) 0.0278(16) Uani 1 1 d . . .
C8 C 0.7919(2) 0.6326(3) 0.2003(6) 0.0263(16) Uani 1 1 d . . .
C9 C 0.8432(3) 0.6227(4) 0.2536(6) 0.0379(19) Uani 1 1 d . . .
H9 H 0.8572 0.6183 0.3306 0.046 Uiso 1 1 calc R . .
C10 C 0.8744(3) 0.6191(4) 0.1979(6) 0.0389(19) Uani 1 1 d . . .
H10 H 0.9084 0.6127 0.2370 0.047 Uiso 1 1 calc R . .
C11 C 0.6443(3) 0.6675(4) -0.0732(6) 0.0371(18) Uani 1 1 d . . .
H11 H 0.6144 0.6750 -0.1338 0.044 Uiso 1 1 calc R . .
C12 C 0.6894(3) 0.6612(4) -0.0765(6) 0.0374(18) Uani 1 1 d . . .
H12 H 0.6968 0.6642 -0.1389 0.045 Uiso 1 1 calc R . .
C13 C 0.8130(3) 0.5976(4) 0.5144(6) 0.0345(17) Uani 1 1 d . . .
C14 C 0.8436(3) 0.5806(5) 0.6299(6) 0.053(2) Uani 1 1 d . . .
H14A H 0.8271 0.5439 0.6569 0.079 Uiso 1 1 calc R . .
H14B H 0.8489 0.6258 0.6734 0.079 Uiso 1 1 calc R . .
H14C H 0.8750 0.5609 0.6359 0.079 Uiso 1 1 calc R . .
C15 C 0.6646(3) 0.6026(5) 0.3812(7) 0.047(2) Uani 1 1 d . . .
C16 C 0.6362(4) 0.5780(7) 0.4466(9) 0.112(5) Uani 1 1 d . . .
H16A H 0.6015 0.5757 0.3991 0.168 Uiso 1 1 calc R . .
H16B H 0.6412 0.6134 0.5055 0.168 Uiso 1 1 calc R . .
H16C H 0.6474 0.5291 0.4776 0.168 Uiso 1 1 calc R . .
C17 C 1.0060(3) 0.6387(4) 0.0118(7) 0.052(2) Uani 1 1 d D . .
H17A H 1.0225 0.5922 0.0075 0.062 Uiso 1 1 calc R A 1
H17B H 1.0234 0.6595 0.0856 0.062 Uiso 1 1 calc R A 1
C18A C 1.0093(4) 0.6942(6) -0.0733(9) 0.049(3) Uani 0.70 1 d PDU B 1
H18A H 0.9941 0.7419 -0.0685 0.058 Uiso 0.70 1 calc PR B 1
H18B H 0.9924 0.6743 -0.1478 0.058 Uiso 0.70 1 calc PR B 1
C19A C 1.0647(4) 0.7048(9) -0.0458(12) 0.071(5) Uani 0.70 1 d PDU B 1
H19A H 1.0810 0.7276 0.0270 0.085 Uiso 0.70 1 calc PR B 1
H19B H 1.0802 0.6564 -0.0452 0.085 Uiso 0.70 1 calc PR B 1
C20A C 1.0698(9) 0.7560(12) -0.1343(17) 0.158(10) Uani 0.70 1 d PDU B 1
H20A H 1.0641 0.7271 -0.2002 0.236 Uiso 0.70 1 calc PR B 1
H20B H 1.1026 0.7770 -0.1069 0.236 Uiso 0.70 1 calc PR B 1
H20C H 1.0458 0.7960 -0.1516 0.236 Uiso 0.70 1 calc PR B 1
C18B C 1.0167(10) 0.7225(7) 0.001(3) 0.064(9) Uani 0.30 1 d PDU B 2
H18C H 0.9973 0.7350 -0.0764 0.077 Uiso 0.30 1 calc PR B 2
H18D H 1.0014 0.7495 0.0433 0.077 Uiso 0.30 1 calc PR B 2
C19B C 1.0672(9) 0.7607(17) 0.030(3) 0.076(10) Uani 0.30 1 d PDU B 2
H19C H 1.0639 0.8152 0.0240 0.091 Uiso 0.30 1 calc PR B 2
H19D H 1.0905 0.7474 0.1041 0.091 Uiso 0.30 1 calc PR B 2
C20B C 1.0835(19) 0.728(3) -0.058(4) 0.119(18) Uani 0.30 1 d PDU B 2
H20D H 1.0911 0.6759 -0.0442 0.178 Uiso 0.30 1 calc PR B 2
H20E H 1.1125 0.7549 -0.0561 0.178 Uiso 0.30 1 calc PR B 2
H20F H 1.0571 0.7345 -0.1306 0.178 Uiso 0.30 1 calc PR B 2
C21 C 0.6095(3) 0.6616(4) 0.0738(7) 0.045(2) Uani 1 1 d . . .
H21A H 0.5825 0.6915 0.0219 0.054 Uiso 1 1 calc R . .
H21B H 0.6204 0.6855 0.1461 0.054 Uiso 1 1 calc R . .
C22 C 0.5906(3) 0.5829(4) 0.0808(7) 0.055(2) Uani 1 1 d . . .
H22A H 0.6185 0.5517 0.1261 0.066 Uiso 1 1 calc R . .
H22B H 0.5766 0.5612 0.0068 0.066 Uiso 1 1 calc R . .
C23 C 0.5514(4) 0.5811(6) 0.1296(9) 0.081(3) Uani 1 1 d . . .
H23A H 0.5629 0.6107 0.1974 0.097 Uiso 1 1 calc R . .
H23B H 0.5211 0.6040 0.0774 0.097 Uiso 1 1 calc R . .
C24 C 0.5406(5) 0.5028(7) 0.1546(11) 0.128(5) Uani 1 1 d . . .
H24A H 0.5322 0.4721 0.0895 0.192 Uiso 1 1 calc R . .
H24B H 0.5132 0.5036 0.1770 0.192 Uiso 1 1 calc R . .
H24C H 0.5694 0.4824 0.2135 0.192 Uiso 1 1 calc R . .
I1 I 0.734369(19) 0.48222(3) 0.23063(4) 0.04125(14) Uani 1 1 d . . .
I2 I 0.74691(2) 0.77856(3) 0.29927(4) 0.04661(16) Uani 1 1 d . . .
I3 I 1.00320(18) 0.80201(5) 0.2298(3) 0.0546(8) Uani 0.50 1 d P . .
I4 I 1.0000 0.49454(4) 0.2500 0.04252(19) Uani 1 2 d S . .
N1 N 0.6506(2) 0.6606(3) 0.0378(5) 0.0344(14) Uani 1 1 d . . .
N2 N 0.7227(2) 0.6494(3) 0.0328(5) 0.0329(14) Uani 1 1 d . . .
N3 N 0.8866(2) 0.6178(3) 0.0256(5) 0.0331(14) Uani 1 1 d . . .
N4 N 0.9537(2) 0.6215(3) -0.0048(5) 0.0406(16) Uani 1 1 d . B .
N5 N 0.6863(2) 0.6201(3) 0.3314(5) 0.0388(16) Uani 1 1 d . . .
N6 N 0.7892(2) 0.6107(3) 0.4246(5) 0.0349(15) Uani 1 1 d . . .

loop_
_atom_site_aniso_label
_atom_site_aniso_U_11
_atom_site_aniso_U_22
_atom_site_aniso_U_33
_atom_site_aniso_U_23
_atom_site_aniso_U_13
_atom_site_aniso_U_12
Ir1 0.03147(17) 0.03277(16) 0.02673(16) 0.00291(12) 0.01280(13) 0.00376(13)
C1 0.025(4) 0.038(4) 0.034(4) 0.010(3) 0.008(4) 0.008(3)
C2 0.039(5) 0.051(5) 0.031(5) -0.006(4) 0.018(4) -0.006(4)
C3 0.048(6) 0.069(6) 0.035(5) -0.008(4) 0.020(4) -0.002(4)
C4 0.047(6) 0.078(6) 0.025(5) -0.002(4) 0.021(4) -0.003(5)
C5 0.041(5) 0.040(4) 0.023(4) -0.001(3) 0.020(4) 0.000(4)
C6 0.035(5) 0.040(4) 0.020(4) 0.002(3) 0.008(3) 0.005(3)
C7 0.023(4) 0.032(4) 0.027(4) -0.003(3) 0.008(3) -0.003(3)
C8 0.028(4) 0.022(3) 0.026(4) -0.001(3) 0.008(3) 0.004(3)
C9 0.032(5) 0.061(5) 0.022(4) 0.002(3) 0.012(3) 0.000(4)
C10 0.026(4) 0.058(5) 0.030(5) 0.002(4) 0.008(4) -0.001(4)
C11 0.022(4) 0.052(5) 0.029(5) 0.005(4) 0.001(3) 0.004(4)
C12 0.032(4) 0.049(5) 0.027(4) 0.007(3) 0.007(4) 0.004(4)
C13 0.038(5) 0.041(4) 0.027(5) 0.001(3) 0.015(4) 0.004(4)
C14 0.053(6) 0.067(6) 0.035(5) 0.007(4) 0.014(4) 0.001(5)
C15 0.025(5) 0.072(6) 0.045(5) 0.029(4) 0.014(4) 0.019(4)
C16 0.061(8) 0.202(14) 0.092(9) 0.068(9) 0.050(7) 0.014(8)
C17 0.028(5) 0.083(6) 0.043(5) 0.002(4) 0.015(4) 0.000(4)
C18A 0.056(8) 0.056(7) 0.039(7) -0.001(6) 0.024(6) -0.007(6)
C19A 0.054(9) 0.088(10) 0.080(11) 0.028(8) 0.037(8) -0.010(8)
C20A 0.147(16) 0.180(17) 0.158(17) 0.045(14) 0.074(14) -0.022(13)
C18B 0.064(16) 0.080(16) 0.053(16) 0.035(13) 0.026(13) 0.004(13)
C19B 0.090(18) 0.067(16) 0.090(18) 0.022(14) 0.055(15) 0.009(14)
C20B 0.11(2) 0.12(2) 0.14(3) 0.016(18) 0.059(19) -0.016(17)
C21 0.032(5) 0.059(5) 0.047(5) 0.008(4) 0.019(4) 0.008(4)
C22 0.050(6) 0.058(5) 0.060(6) 0.005(4) 0.026(5) 0.000(4)
C23 0.079(8) 0.101(8) 0.080(8) -0.006(6) 0.050(7) -0.016(6)
C24 0.150(13) 0.127(11) 0.130(12) 0.000(9) 0.082(11) -0.069(10)
I1 0.0416(3) 0.0330(3) 0.0464(3) 0.0027(2) 0.0147(3) 0.0047(2)
I2 0.0676(4) 0.0336(3) 0.0449(3) -0.0005(2) 0.0291(3) 0.0009(3)
I3 0.0389(12) 0.0439(5) 0.056(2) 0.0058(6) -0.0075(13) -0.0014(8)
I4 0.0441(5) 0.0451(4) 0.0468(5) 0.000 0.0270(4) 0.000
N1 0.029(4) 0.042(3) 0.034(4) 0.007(3) 0.013(3) 0.007(3)
N2 0.033(4) 0.037(3) 0.026(4) 0.001(3) 0.009(3) 0.003(3)
N3 0.030(4) 0.050(4) 0.021(3) -0.002(3) 0.012(3) 0.002(3)
N4 0.031(4) 0.060(4) 0.030(4) 0.004(3) 0.012(3) -0.003(3)
N5 0.040(4) 0.047(4) 0.033(4) 0.007(3) 0.018(3) 0.004(3)
N6 0.035(4) 0.044(4) 0.028(4) 0.004(3) 0.016(3) 0.006(3)

loop_
_atom_type_symbol
_atom_type_description
_atom_type_scat_dispersion_real
_atom_type_scat_dispersion_imag
_atom_type_scat_source
Ir Ir -1.4442 7.9887 'International Tables Vol C Tables 4.2.6.8 and 6.1.1.4'
C C 0.0033 0.0016 'International Tables Vol C Tables 4.2.6.8 and 6.1.1.4'
I I -0.4742 1.8119 'International Tables Vol C Tables 4.2.6.8 and 6.1.1.4'
N N 0.0061 0.0033 'International Tables Vol C Tables 4.2.6.8 and 6.1.1.4'
H H 0.0000 0.0000 'International Tables Vol C Tables 4.2.6.8 and 6.1.1.4'

loop_
_geom_angle_atom_site_label_1
_geom_angle_atom_site_label_2
_geom_angle_atom_site_label_3
_geom_angle
C1 Ir1 C8 79.3(3)
C1 Ir1 N6 174.8(3)
C8 Ir1 N6 95.5(2)
C1 Ir1 N5 102.2(3)
C8 Ir1 N5 175.8(2)
N6 Ir1 N5 83.0(2)
C1 Ir1 I2 89.7(2)
C8 Ir1 I2 92.57(17)
N6 Ir1 I2 90.73(16)
N5 Ir1 I2 91.38(15)
C1 Ir1 I1 91.4(2)
C8 Ir1 I1 87.95(17)
N6 Ir1 I1 88.16(16)
N5 Ir1 I1 88.08(15)
I2 Ir1 I1 178.81(2)
N1 C1 N2 104.8(6)
N1 C1 Ir1 138.7(6)
N2 C1 Ir1 116.4(5)
N4 C2 N3 108.7(7)
N4 C2 H2 125.7
N3 C2 H2 125.7
C4 C3 N3 106.9(7)
C4 C3 H3 126.5
N3 C3 H3 126.5
C3 C4 N4 107.6(7)
C3 C4 H4 126.2
N4 C4 H4 126.2
C10 C5 C6 121.6(7)
C10 C5 N3 118.7(7)
C6 C5 N3 119.7(6)
C7 C6 C5 115.8(6)
C7 C6 H6 122.1
C5 C6 H6 122.1
C6 C7 C8 126.8(6)
C6 C7 N2 122.0(6)
C8 C7 N2 111.2(6)
C9 C8 C7 113.1(6)
C9 C8 Ir1 129.7(5)
C7 C8 Ir1 117.0(5)
C10 C9 C8 123.5(7)
C10 C9 H9 118.3
C8 C9 H9 118.3
C9 C10 C5 119.2(7)
C9 C10 H10 120.4
C5 C10 H10 120.4
C12 C11 N1 107.7(6)
C12 C11 H11 126.2
N1 C11 H11 126.2
C11 C12 N2 105.9(6)
C11 C12 H12 127.0
N2 C12 H12 127.0
N6 C13 C14 179.9(10)
C13 C14 H14A 109.5
C13 C14 H14B 109.5
H14A C14 H14B 109.5
C13 C14 H14C 109.5
H14A C14 H14C 109.5
H14B C14 H14C 109.5
N5 C15 C16 178.9(10)
C15 C16 H16A 109.5
C15 C16 H16B 109.5
H16A C16 H16B 109.5
C15 C16 H16C 109.5
H16A C16 H16C 109.5
H16B C16 H16C 109.5
N4 C17 C18A 112.9(7)
N4 C17 C18B 114.9(11)
C18A C17 C18B 39.7(12)
N4 C17 H17A 109.0
C18A C17 H17A 109.0
C18B C17 H17A 133.6
N4 C17 H17B 109.0
C18A C17 H17B 109.0
C18B C17 H17B 71.4
H17A C17 H17B 107.8
C17 C18A C19A 106.3(8)
C17 C18A H18A 110.5
C19A C18A H18A 110.5
C17 C18A H18B 110.5
C19A C18A H18B 110.5
H18A C18A H18B 108.7
C20A C19A C18A 108.1(11)
C20A C19A H19A 110.1
C18A C19A H19A 110.1
C20A C19A H19B 110.1
C18A C19A H19B 110.1
H19A C19A H19B 108.4
C19B C18B C17 128(2)
C19B C18B H18C 105.3
C17 C18B H18C 105.3
C19B C18B H18D 105.3
C17 C18B H18D 105.3
H18C C18B H18D 106.0
C20B C19B C18B 102(3)
C20B C19B H19C 111.3
C18B C19B H19C 111.3
C20B C19B H19D 111.3
C18B C19B H19D 111.3
H19C C19B H19D 109.2
C19B C20B H20D 109.5
C19B C20B H20E 109.5
H20D C20B H20E 109.5
C19B C20B H20F 109.5
H20D C20B H20F 109.5
H20E C20B H20F 109.5
N1 C21 C22 112.2(6)
N1 C21 H21A 109.2
C22 C21 H21A 109.2
N1 C21 H21B 109.2
C22 C21 H21B 109.2
H21A C21 H21B 107.9
C21 C22 C23 113.6(7)
C21 C22 H22A 108.9
C23 C22 H22A 108.9
C21 C22 H22B 108.9
C23 C22 H22B 108.9
H22A C22 H22B 107.7
C24 C23 C22 112.0(9)
C24 C23 H23A 109.2
C22 C23 H23A 109.2
C24 C23 H23B 109.2
C22 C23 H23B 109.2
H23A C23 H23B 107.9
C23 C24 H24A 109.5
C23 C24 H24B 109.5
H24A C24 H24B 109.5
C23 C24 H24C 109.5
H24A C24 H24C 109.5
H24B C24 H24C 109.5
C1 N1 C11 110.6(6)
C1 N1 C21 125.7(6)
C11 N1 C21 123.6(6)
C1 N2 C12 111.0(6)
C1 N2 C7 115.9(6)
C12 N2 C7 133.2(6)
C2 N3 C3 108.0(6)
C2 N3 C5 124.7(6)
C3 N3 C5 126.9(6)
C2 N4 C4 108.8(6)
C2 N4 C17 123.8(7)
C4 N4 C17 127.4(7)
C15 N5 Ir1 164.9(6)
C13 N6 Ir1 174.8(6)

loop_
_geom_bond_atom_site_label_1
_geom_bond_atom_site_label_2
_geom_bond_distance
_geom_bond_site_symmetry_2
Ir1 C1 1.982(7) .
Ir1 C8 1.989(7) .
Ir1 N6 2.066(6) .
Ir1 N5 2.123(6) .
Ir1 I2 2.6580(5) .
Ir1 I1 2.6606(5) .
C1 N1 1.342(8) .
C1 N2 1.375(9) .
C2 N4 1.320(9) .
C2 N3 1.343(9) .
C2 H2 0.9300 .
C3 C4 1.349(10) .
C3 N3 1.377(9) .
C3 H3 0.9300 .
C4 N4 1.366(9) .
C4 H4 0.9300 .
C5 C10 1.391(10) .
C5 C6 1.394(10) .
C5 N3 1.431(8) .
C6 C7 1.372(9) .
C6 H6 0.9300 .
C7 C8 1.417(9) .
C7 N2 1.420(8) .
C8 C9 1.397(9) .
C9 C10 1.382(9) .
C9 H9 0.9300 .
C10 H10 0.9300 .
C11 C12 1.347(9) .
C11 N1 1.400(9) .
C11 H11 0.9300 .
C12 N2 1.393(9) .
C12 H12 0.9300 .
C13 N6 1.129(8) .
C13 C14 1.453(10) .
C14 H14A 0.9600 .
C14 H14B 0.9600 .
C14 H14C 0.9600 .
C15 N5 1.124(9) .
C15 C16 1.480(11) .
C16 H16A 0.9600 .
C16 H16B 0.9600 .
C16 H16C 0.9600 .
C17 N4 1.494(9) .
C17 C18A 1.520(5) .
C17 C18B 1.536(5) .
C17 H17A 0.9700 .
C17 H17B 0.9700 .
C18A C19A 1.531(3) .
C18A H18A 0.9700 .
C18A H18B 0.9700 .
C19A C20A 1.528(5) .
C19A H19A 0.9700 .
C19A H19B 0.9700 .
C20A H20A 0.9600 .
C20A H20B 0.9600 .
C20A H20C 0.9600 .
C18B C19B 1.534(5) .
C18B H18C 0.9700 .
C18B H18D 0.9700 .
C19B C20B 1.530(5) .
C19B H19C 0.9700 .
C19B H19D 0.9700 .
C20B H20D 0.9600 .
C20B H20E 0.9600 .
C20B H20F 0.9600 .
C21 N1 1.462(8) .
C21 C22 1.517(10) .
C21 H21A 0.9700 .
C21 H21B 0.9700 .
C22 C23 1.525(11) .
C22 H22A 0.9700 .
C22 H22B 0.9700 .
C23 C24 1.489(13) .
C23 H23A 0.9700 .
C23 H23B 0.9700 .
C24 H24A 0.9600 .
C24 H24B 0.9600 .
C24 H24C 0.9600 .
I3 I3 0.631(5) 2_755
